data_2209477
loop_
_publ_author_name
'Ge, Wen-Zhong'
'Li, Feng'

_publ_section_title
;
 2,6-Dichlorobenzaldehyde 2,4-dinitrophenylhydrazone
;
_journal_coeditor_code DN2045
_journal_issue 7
_journal_name_full 'Acta Crystallographica Section E'
_journal_page_first o2888
_journal_page_last o2889
_journal_paper_doi 10.1107/S1600536806022331
_journal_volume 62
_journal_year 2006
_chemical_formula_iupac 'C13 H8 Cl2 N4 O4'
_chemical_formula_moiety 'C13 H8 Cl2 N4 O4'
_chemical_formula_sum 'C13 H8 Cl2 N4 O4'
_chemical_formula_weight 355.13
_chemical_name_systematic
;
2,6-dichlorobenzaldehyde 2,4-dinitrophenylhydrazone
;
_space_group_IT_number 14
_symmetry_cell_setting monoclinic
_symmetry_space_group_name_Hall '-P 2ybc'
_symmetry_space_group_name_H-M 'P 1 21/c 1'
_atom_sites_solution_hydrogens geom
_atom_sites_solution_primary direct
_atom_sites_solution_secondary difmap
_cell_angle_alpha 90.00
_cell_angle_beta 101.588(3)
_cell_angle_gamma 90.00
_cell_formula_units_Z 4
_cell_length_a 12.375(2)
_cell_length_b 7.9280(10)
_cell_length_c 14.977(2)
_cell_measurement_reflns_used 1237
_cell_measurement_temperature 298(2)
_cell_measurement_theta_max 24.5
_cell_measurement_theta_min 2.3
_cell_volume 1439.4(4)
_computing_cell_refinement SMART
_computing_data_collection 'SMART (Bruker, 2000)'
_computing_data_reduction 'SAINT (Bruker, 2000)'
_computing_molecular_graphics
;
ORTEPIII (Burnett & Johnson, 1996), ORTEP-3 for Windows (Farrugia,
1997) and
PLATON (Spek, 2003).
;
_computing_publication_material SHELXL97
_computing_structure_refinement 'SHELXL97 (Sheldrick, 1997)'
_computing_structure_solution 'SHELXS97 (Sheldrick, 1997)'
_diffrn_ambient_temperature 298(2)
_diffrn_measured_fraction_theta_full 0.999
_diffrn_measured_fraction_theta_max 0.999
_diffrn_measurement_device_type 'Bruker CCD area-detector'
_diffrn_measurement_method \w
_diffrn_radiation_monochromator graphite
_diffrn_radiation_source 'fine-focus sealed tube'
_diffrn_radiation_type MoK\a
_diffrn_radiation_wavelength 0.71073
_diffrn_reflns_av_R_equivalents 0.0294
_diffrn_reflns_av_sigmaI/netI 0.0269
_diffrn_reflns_limit_h_max 15
_diffrn_reflns_limit_h_min -15
_diffrn_reflns_limit_k_max 9
_diffrn_reflns_limit_k_min -9
_diffrn_reflns_limit_l_max 18
_diffrn_reflns_limit_l_min -18
_diffrn_reflns_number 10917
_diffrn_reflns_theta_full 26.50
_diffrn_reflns_theta_max 26.50
_diffrn_reflns_theta_min 2.78
_exptl_absorpt_coefficient_mu 0.478
_exptl_absorpt_correction_T_max 0.8899
_exptl_absorpt_correction_T_min 0.8660
_exptl_absorpt_correction_type multi-scan
_exptl_absorpt_process_details '(SADABS; Bruker, 2000)'
_exptl_crystal_colour yellow
_exptl_crystal_density_diffrn 1.639
_exptl_crystal_density_method 'not measured'
_exptl_crystal_description block
_exptl_crystal_F_000 720
_exptl_crystal_size_max 0.31
_exptl_crystal_size_mid 0.28
_exptl_crystal_size_min 0.25
_refine_diff_density_max 0.218
_refine_diff_density_min -0.258
_refine_ls_extinction_method none
_refine_ls_goodness_of_fit_ref 1.068
_refine_ls_hydrogen_treatment constr
_refine_ls_matrix_type full
_refine_ls_number_parameters 208
_refine_ls_number_reflns 2984
_refine_ls_number_restraints 0
_refine_ls_restrained_S_all 1.068
_refine_ls_R_factor_all 0.0452
_refine_ls_R_factor_gt 0.0332
_refine_ls_shift/su_max 0.000
_refine_ls_shift/su_mean 0.000
_refine_ls_structure_factor_coef Fsqd
_refine_ls_weighting_details 'calc w=1/[\s^2^(Fo^2^)+(0.0489P)^2^] where P=(Fo^2^+2Fc^2^)/3'
_refine_ls_weighting_scheme calc
_refine_ls_wR_factor_gt 0.0868
_refine_ls_wR_factor_ref 0.0921
_reflns_number_gt 2290
_reflns_number_total 2984
_reflns_threshold_expression >2\s(I)
_cod_data_source_file dn2045.cif
_cod_data_source_block I
_cod_depositor_comments
;
The following automatic conversions were performed:
'_symmetry_cell_setting' value 'Monoclinic' changed to 'monoclinic'
according to '/home/saulius/struct/CIF-dictionaries/cif_core.dic'
dictionary named 'cif_core.dic' version 2.4.1 from 2010-06-29.

Automatic conversion script
Id: cif_fix_enum 1527 2010-12-29 10:47:43Z saulius 

The following automatic conversions were performed:

'_symmetry_cell_setting' value 'Monoclinic' changed to 'monoclinic'
according to /home/saulius/struct/CIF-dictionaries/cif_core.dic
dictionary named 'cif_core.dic' version 2.4.1 from 2010-06-29.

Automatic conversion script
Id: cif_fix_values 1715 2011-07-08 13:25:40Z adriana 
;
_cod_original_sg_symbol_H-M 'P 21/c'
_cod_database_code 2209477
_cod_database_fobs_code 2209477

loop_
_symmetry_equiv_pos_as_xyz
'x, y, z'
'-x, y+1/2, -z+1/2'
'-x, -y, -z'
'x, -y-1/2, z-1/2'

loop_
_atom_site_type_symbol
_atom_site_label
_atom_site_fract_x
_atom_site_fract_y
_atom_site_fract_z
_atom_site_U_iso_or_equiv
_atom_site_adp_type
_atom_site_calc_flag
_atom_site_refinement_flags
_atom_site_occupancy
Cl Cl1 0.39168(4) -0.16075(7) -0.05649(4) 0.06653(18) Uani d . 1
Cl Cl2 0.19795(4) 0.10422(7) 0.21042(3) 0.06588(18) Uani d . 1
O O1 -0.00903(11) 0.22821(19) -0.23907(8) 0.0630(4) Uani d . 1
O O2 -0.14298(12) 0.3992(2) -0.28669(8) 0.0763(4) Uani d . 1
O O3 -0.36870(12) 0.61485(18) -0.09361(10) 0.0734(4) Uani d . 1
O O4 -0.31461(12) 0.60015(19) 0.05241(10) 0.0733(4) Uani d . 1
N N1 0.12913(10) 0.12033(16) 0.01421(8) 0.0389(3) Uani d . 1
N N2 0.06092(10) 0.17634(17) -0.06429(8) 0.0388(3) Uani d . 1
H H2 0.0750 0.1528 -0.1168 0.047 Uiso calc R 1
N N3 -0.08307(12) 0.32243(19) -0.22525(9) 0.0480(4) Uani d . 1
N N4 -0.30484(12) 0.56660(18) -0.02548(11) 0.0504(4) Uani d . 1
C C1 0.29621(12) -0.03077(19) 0.07763(10) 0.0379(4) Uani d . 1
C C2 0.29771(13) -0.0123(2) 0.17099(11) 0.0439(4) Uani d . 1
C C3 0.37738(15) -0.0869(2) 0.23749(13) 0.0577(5) Uani d . 1
H H3 0.3756 -0.0722 0.2988 0.069 Uiso calc R 1
C C4 0.45877(17) -0.1824(3) 0.21270(15) 0.0672(6) Uani d . 1
H H4 0.5120 -0.2329 0.2573 0.081 Uiso calc R 1
C C5 0.46227(15) -0.2039(2) 0.12273(15) 0.0619(5) Uani d . 1
H H5 0.5178 -0.2685 0.1062 0.074 Uiso calc R 1
C C6 0.38227(13) -0.1285(2) 0.05618(12) 0.0470(4) Uani d . 1
C C7 0.21425(12) 0.0410(2) 0.00282(10) 0.0386(4) Uani d . 1
H H7 0.2254 0.0275 -0.0564 0.046 Uiso calc R 1
C C8 -0.02877(11) 0.26936(18) -0.05717(9) 0.0331(3) Uani d . 1
C C9 -0.10088(12) 0.34223(19) -0.13291(9) 0.0358(3) Uani d . 1
C C10 -0.19104(12) 0.4391(2) -0.12239(10) 0.0395(4) Uani d . 1
H H10 -0.2376 0.4855 -0.1729 0.047 Uiso calc R 1
C C11 -0.21026(12) 0.46527(19) -0.03674(10) 0.0384(4) Uani d . 1
C C12 -0.14121(12) 0.39634(19) 0.03996(11) 0.0392(4) Uani d . 1
H H12 -0.1556 0.4152 0.0977 0.047 Uiso calc R 1
C C13 -0.05284(12) 0.30149(19) 0.02964(10) 0.0370(3) Uani d . 1
H H13 -0.0071 0.2566 0.0810 0.044 Uiso calc R 1

loop_
_atom_site_aniso_label
_atom_site_aniso_U_11
_atom_site_aniso_U_22
_atom_site_aniso_U_33
_atom_site_aniso_U_12
_atom_site_aniso_U_13
_atom_site_aniso_U_23
Cl1 0.0571(3) 0.0780(4) 0.0698(3) 0.0055(2) 0.0252(2) -0.0204(3)
Cl2 0.0768(3) 0.0837(4) 0.0392(3) 0.0249(3) 0.0165(2) 0.0010(2)
O1 0.0613(8) 0.0952(11) 0.0360(6) 0.0137(7) 0.0181(6) 0.0020(6)
O2 0.0841(10) 0.1084(12) 0.0326(7) 0.0217(9) 0.0028(6) 0.0172(7)
O3 0.0596(8) 0.0794(10) 0.0752(10) 0.0244(7) -0.0012(7) 0.0021(7)
O4 0.0781(10) 0.0818(10) 0.0671(9) 0.0273(8) 0.0315(8) 0.0010(8)
N1 0.0387(7) 0.0439(8) 0.0330(7) 0.0009(6) 0.0047(5) 0.0020(5)
N2 0.0401(7) 0.0496(8) 0.0268(6) 0.0025(6) 0.0071(5) -0.0006(5)
N3 0.0484(8) 0.0649(10) 0.0294(7) -0.0074(7) 0.0045(6) 0.0042(7)
N4 0.0474(8) 0.0444(8) 0.0599(10) 0.0035(7) 0.0123(7) 0.0019(7)
C1 0.0364(8) 0.0329(8) 0.0440(9) -0.0036(6) 0.0074(7) -0.0021(7)
C2 0.0467(9) 0.0385(9) 0.0454(9) 0.0003(7) 0.0068(7) 0.0007(7)
C3 0.0633(12) 0.0534(11) 0.0506(11) 0.0020(9) -0.0023(9) 0.0038(9)
C4 0.0604(12) 0.0601(12) 0.0703(14) 0.0102(10) -0.0130(10) 0.0036(10)
C5 0.0421(10) 0.0532(11) 0.0859(15) 0.0107(8) 0.0023(10) -0.0068(10)
C6 0.0403(9) 0.0423(10) 0.0585(11) -0.0041(7) 0.0102(8) -0.0095(8)
C7 0.0416(9) 0.0395(9) 0.0352(8) -0.0011(7) 0.0087(6) -0.0044(7)
C8 0.0345(8) 0.0332(8) 0.0317(8) -0.0067(6) 0.0069(6) 0.0000(6)
C9 0.0383(8) 0.0415(9) 0.0271(7) -0.0086(7) 0.0054(6) -0.0001(6)
C10 0.0389(8) 0.0395(9) 0.0371(8) -0.0052(7) 0.0004(6) 0.0057(7)
C11 0.0376(8) 0.0358(8) 0.0421(9) -0.0010(7) 0.0087(7) 0.0004(7)
C12 0.0444(9) 0.0409(9) 0.0337(8) -0.0033(7) 0.0113(7) -0.0016(7)
C13 0.0402(8) 0.0407(9) 0.0288(7) -0.0019(7) 0.0039(6) 0.0027(6)

loop_
_atom_type_symbol
_atom_type_description
_atom_type_scat_dispersion_real
_atom_type_scat_dispersion_imag
_atom_type_scat_source
C C 0.0033 0.0016 'International Tables Vol C Tables 4.2.6.8 and 6.1.1.4'
H H 0.0000 0.0000 'International Tables Vol C Tables 4.2.6.8 and 6.1.1.4'
N N 0.0061 0.0033 'International Tables Vol C Tables 4.2.6.8 and 6.1.1.4'
O O 0.0106 0.0060 'International Tables Vol C Tables 4.2.6.8 and 6.1.1.4'
Cl Cl 0.1484 0.1585 'International Tables Vol C Tables 4.2.6.8 and 6.1.1.4'

loop_
_geom_angle_atom_site_label_1
_geom_angle_atom_site_label_2
_geom_angle_atom_site_label_3
_geom_angle
C7 N1 N2 115.40(13)
C8 N2 N1 118.70(12)
C8 N2 H2 120.6
N1 N2 H2 120.6
O2 N3 O1 122.34(14)
O2 N3 C9 118.57(15)
O1 N3 C9 119.09(13)
O3 N4 O4 123.84(15)
O3 N4 C11 118.46(14)
O4 N4 C11 117.70(14)
C2 C1 C6 115.26(15)
C2 C1 C7 126.15(14)
C6 C1 C7 118.60(14)
C3 C2 C1 122.49(16)
C3 C2 Cl2 115.74(14)
C1 C2 Cl2 121.76(12)
C4 C3 C2 119.80(18)
C4 C3 H3 120.1
C2 C3 H3 120.1
C5 C4 C3 120.44(17)
C5 C4 H4 119.8
C3 C4 H4 119.8
C4 C5 C6 119.60(17)
C4 C5 H5 120.2
C6 C5 H5 120.2
C5 C6 C1 122.41(17)
C5 C6 Cl1 117.20(14)
C1 C6 Cl1 120.39(13)
N1 C7 C1 123.74(14)
N1 C7 H7 118.1
C1 C7 H7 118.1
N2 C8 C13 119.85(13)
N2 C8 C9 123.57(13)
C13 C8 C9 116.57(13)
C10 C9 C8 121.69(13)
C10 C9 N3 116.53(13)
C8 C9 N3 121.76(14)
C11 C10 C9 119.04(14)
C11 C10 H10 120.5
C9 C10 H10 120.5
C10 C11 C12 121.28(14)
C10 C11 N4 119.18(14)
C12 C11 N4 119.54(14)
C13 C12 C11 119.67(14)
C13 C12 H12 120.2
C11 C12 H12 120.2
C12 C13 C8 121.75(14)
C12 C13 H13 119.1
C8 C13 H13 119.1

loop_
_geom_bond_atom_site_label_1
_geom_bond_atom_site_label_2
_geom_bond_distance
Cl1 C6 1.7335(19)
Cl2 C2 1.7374(17)
O1 N3 1.2315(18)
O2 N3 1.2219(18)
O3 N4 1.2198(18)
O4 N4 1.2260(19)
N1 C7 1.2674(19)
N1 N2 1.3759(16)
N2 C8 1.3546(18)
N2 H2 0.8600
N3 C9 1.4519(19)
N4 C11 1.457(2)
C1 C2 1.402(2)
C1 C6 1.406(2)
C1 C7 1.467(2)
C2 C3 1.385(2)
C3 C4 1.369(3)
C3 H3 0.9300
C4 C5 1.367(3)
C4 H4 0.9300
C5 C6 1.391(3)
C5 H5 0.9300
C7 H7 0.9300
C8 C13 1.4141(19)
C8 C9 1.418(2)
C9 C10 1.389(2)
C10 C11 1.367(2)
C10 H10 0.9300
C11 C12 1.398(2)
C12 C13 1.361(2)
C12 H12 0.9300
C13 H13 0.9300

loop_
_geom_hbond_atom_site_label_D
_geom_hbond_atom_site_label_H
_geom_hbond_atom_site_label_A
_geom_hbond_site_symmetry_A
_geom_hbond_distance_DH
_geom_hbond_distance_HA
_geom_hbond_distance_DA
_geom_hbond_angle_DHA
N2 H2 O1 . 0.86 2.01 2.6192(16) 127.4
C4 H4 O3 4_666 0.93 2.59 3.282(2) 131.5
C5 H5 O4 1_645 0.93 2.59 3.509(2) 170.3
C7 H7 O2 2_544 0.93 2.58 3.3723(19) 143.9

loop_
_cod_related_entry_id
_cod_related_entry_database
_cod_related_entry_code
1 ChemSpider 4793952
